data_2214010
loop_
_publ_author_name
'Xi-Ping Luo'
'Lei Han'

_publ_section_title
<i>catena</i>-Poly[[diaquanickel(II)]-bis[\m-(4-pyridylsulfanyl)acetato-\k^2^<i>N</i>:<i>O</i>;\k^2^<i>O</i>:<i>N</i>]]
_journal_coeditor_code YA2052
_journal_issue 6
_journal_name_full 'Acta Crystallographica Section E'
_journal_page_first m1745
_journal_page_last m1745
_journal_paper_doi 10.1107/S1600536807023550
_journal_volume 63
_journal_year 2007
_chemical_formula_iupac '[Ni (C7 H6 N O2 S)2 (H2 O)2 ]'
_chemical_formula_moiety 'C14 H16 N2 Ni O6 S2'
_chemical_formula_sum 'C14 H16 N2 Ni O6 S2'
_chemical_formula_weight 431.12
_chemical_name_systematic
;
catena-Poly[[diaquanickel(II)]-bis[\m-(4-pyridylsulfanyl)acetato-
\k<sup>2</sup>N:O;\k<sup>2</sup>O:N]]
;
_space_group_IT_number 14
_symmetry_cell_setting monoclinic
_symmetry_space_group_name_Hall '-P 2ybc'
_symmetry_space_group_name_H-M 'P 1 21/c 1'
_atom_sites_solution_hydrogens geom
_atom_sites_solution_primary direct
_atom_sites_solution_secondary difmap
_audit_creation_method SHELXL-97
_cell_angle_alpha 90.00
_cell_angle_beta 90.378(3)
_cell_angle_gamma 90.00
_cell_formula_units_Z 2
_cell_length_a 8.9232(9)
_cell_length_b 10.6901(10)
_cell_length_c 8.8887(9)
_cell_measurement_reflns_used 2522
_cell_measurement_temperature 298(2)
_cell_measurement_theta_max 25.0
_cell_measurement_theta_min 2.3
_cell_volume 847.87(14)
_computing_cell_refinement 'SAINT (Bruker, 2003)'
_computing_data_collection 'SMART (Bruker, 2003)'
_computing_data_reduction SAINT
_computing_molecular_graphics 'SHELXTL (Sheldrick, 1997a)'
_computing_publication_material SHELXTL
_computing_structure_refinement 'SHELXL-97 (Sheldrick, 1997b)'
_computing_structure_solution 'SHELXS-97 (Sheldrick, 1997b)'
_diffrn_ambient_temperature 298(2)
_diffrn_detector_area_resol_mean 8.40
_diffrn_measured_fraction_theta_full 0.990
_diffrn_measured_fraction_theta_max 0.990
_diffrn_measurement_device_type 'BRUKER SMART CCD Apex II'
_diffrn_measurement_method '\w scans'
_diffrn_radiation_monochromator graphite
_diffrn_radiation_source 'fine-focus sealed tube'
_diffrn_radiation_type MoK\a
_diffrn_radiation_wavelength 0.71073
_diffrn_reflns_av_R_equivalents 0.050
_diffrn_reflns_av_sigmaI/netI 0.058
_diffrn_reflns_limit_h_max 7
_diffrn_reflns_limit_h_min -10
_diffrn_reflns_limit_k_max 12
_diffrn_reflns_limit_k_min -11
_diffrn_reflns_limit_l_max 10
_diffrn_reflns_limit_l_min -10
_diffrn_reflns_number 2425
_diffrn_reflns_theta_full 25.0
_diffrn_reflns_theta_max 25.0
_diffrn_reflns_theta_min 2.3
_diffrn_standards_decay_% 0
_diffrn_standards_interval_count 0
_diffrn_standards_number 0
_exptl_absorpt_coefficient_mu 1.42
_exptl_absorpt_correction_T_max 0.804
_exptl_absorpt_correction_T_min 0.658
_exptl_absorpt_correction_type multi-scan
_exptl_absorpt_process_details '(SADABS; Sheldrick, 1996)'
_exptl_crystal_colour green
_exptl_crystal_density_diffrn 1.689
_exptl_crystal_density_method 'not measured'
_exptl_crystal_description prism
_exptl_crystal_F_000 444
_exptl_crystal_size_max 0.32
_exptl_crystal_size_mid 0.24
_exptl_crystal_size_min 0.16
_refine_diff_density_max 0.96
_refine_diff_density_min -0.91
_refine_ls_extinction_method none
_refine_ls_goodness_of_fit_ref 1.14
_refine_ls_hydrogen_treatment mixed
_refine_ls_matrix_type full
_refine_ls_number_parameters 123
_refine_ls_number_reflns 1489
_refine_ls_number_restraints 2
_refine_ls_restrained_S_all 1.14
_refine_ls_R_factor_all 0.112
_refine_ls_R_factor_gt 0.084
_refine_ls_shift/su_max <0.001
_refine_ls_shift/su_mean 0.000
_refine_ls_structure_factor_coef Fsqd
_refine_ls_weighting_details 'calc w=1/[\s^2^(Fo^2^)+14.8565P] where P=(Fo^2^+2Fc^2^)/3'
_refine_ls_weighting_scheme calc
_refine_ls_wR_factor_gt 0.169
_refine_ls_wR_factor_ref 0.191
_reflns_number_gt 1198
_reflns_number_total 1489
_reflns_threshold_expression I>2\s(I)
_cod_data_source_file ya2052.cif
_cod_data_source_block a
_cod_depositor_comments
;
The following automatic conversions were performed:
'_geom_bond_publ_flag' value 'Y' changed to 'y' according to
'/home/saulius/struct/CIF-dictionaries/cif_core.dic' dictionary named
'cif_core.dic' version 2.4.1 from 2010-06-29 (3
times).

'_geom_angle_publ_flag' value 'Y' changed to 'y' according to
'/home/saulius/struct/CIF-dictionaries/cif_core.dic' dictionary named
'cif_core.dic' version 2.4.1 from 2010-06-29 (3 times).

Automatic conversion script
Id: cif_fix_enum 1527 2010-12-29 10:47:43Z saulius 

The following automatic conversions were performed:

'_geom_bond_publ_flag' value 'Y' changed to 'y' according to
/home/saulius/struct/CIF-dictionaries/cif_core.dic dictionary named
'cif_core.dic' version 2.4.1 from 2010-06-29 (3
times).

'_geom_angle_publ_flag' value 'Y' changed to 'y' according
to /home/saulius/struct/CIF-dictionaries/cif_core.dic dictionary
named 'cif_core.dic' version 2.4.1 from 2010-06-29 (3 times).

Automatic conversion script
Id: cif_fix_values 1715 2011-07-08 13:25:40Z adriana 
;
_cod_original_sg_symbol_H-M 'P 21/c'
_cod_database_code 2214010
_cod_database_fobs_code 2214010

loop_
_symmetry_equiv_pos_as_xyz
'x, y, z'
'-x, y+1/2, -z+1/2'
'-x, -y, -z'
'x, -y-1/2, z-1/2'

loop_
_atom_site_type_symbol
_atom_site_label
_atom_site_fract_x
_atom_site_fract_y
_atom_site_fract_z
_atom_site_U_iso_or_equiv
_atom_site_adp_type
_atom_site_calc_flag
_atom_site_refinement_flags
_atom_site_occupancy
Ni Ni1 0.0000 0.0000 0.0000 0.0233(4) Uani d S 1
S S1 0.5686(2) -0.1649(2) 0.4472(2) 0.0294(6) Uani d . 1
O O1 0.8661(6) -0.0028(6) 0.1907(7) 0.0311(14) Uani d . 1
O O2 0.8051(7) -0.2052(6) 0.2088(7) 0.0315(15) Uani d . 1
O O3 0.0489(7) 0.1845(6) 0.0462(7) 0.0287(14) Uani d D 1
N N1 0.1893(8) -0.0633(7) 0.1246(8) 0.0298(18) Uani d . 1
C C1 0.3188(9) 0.0012(9) 0.1215(9) 0.0271(19) Uani d . 1
H H1 0.3263 0.0683 0.0555 0.033 Uiso calc R 1
C C2 0.4433(10) -0.0276(9) 0.2126(11) 0.033(2) Uani d . 1
H H2 0.5317 0.0179 0.2049 0.040 Uiso calc R 1
C C3 0.4312(9) -0.1255(8) 0.3141(10) 0.0246(19) Uani d . 1
C C4 0.3014(10) -0.1952(9) 0.3123(10) 0.031(2) Uani d . 1
H H4 0.2924 -0.2647 0.3745 0.037 Uiso calc R 1
C C5 0.1847(10) -0.1616(9) 0.2178(10) 0.031(2) Uani d . 1
H H5 0.0980 -0.2100 0.2189 0.037 Uiso calc R 1
C C6 0.7218(10) -0.0638(9) 0.4016(10) 0.030(2) Uani d . 1
H H6A 0.6842 0.0212 0.3952 0.036 Uiso calc R 1
H H6B 0.7939 -0.0665 0.4838 0.036 Uiso calc R 1
C C7 0.8041(9) -0.0940(8) 0.2550(9) 0.0243(19) Uani d . 1
H H3 0.110(7) 0.201(8) -0.025(6) 0.02(2) Uiso d D 1
H H6 0.100(11) 0.202(11) 0.124(8) 0.07(4) Uiso d D 1

loop_
_atom_site_aniso_label
_atom_site_aniso_U_11
_atom_site_aniso_U_22
_atom_site_aniso_U_33
_atom_site_aniso_U_12
_atom_site_aniso_U_13
_atom_site_aniso_U_23
Ni1 0.0199(8) 0.0251(8) 0.0249(8) -0.0015(7) -0.0033(6) -0.0003(7)
S1 0.0232(11) 0.0395(13) 0.0255(11) 0.0049(10) -0.0031(9) 0.0067(10)
O1 0.029(3) 0.032(3) 0.032(3) 0.000(3) 0.000(3) 0.001(3)
O2 0.037(4) 0.030(4) 0.028(3) -0.001(3) 0.003(3) -0.003(3)
O3 0.031(4) 0.031(4) 0.025(3) -0.004(3) -0.003(3) -0.009(3)
N1 0.021(4) 0.033(4) 0.035(4) 0.002(3) 0.000(3) 0.000(3)
C1 0.021(4) 0.031(4) 0.029(5) -0.004(4) -0.005(3) 0.004(4)
C2 0.022(4) 0.035(6) 0.043(5) 0.000(4) -0.001(4) 0.003(4)
C3 0.017(4) 0.026(5) 0.030(5) 0.006(3) -0.002(3) -0.007(4)
C4 0.033(5) 0.027(5) 0.032(5) -0.004(4) 0.005(4) 0.007(4)
C5 0.020(4) 0.034(5) 0.037(5) -0.005(4) 0.001(4) 0.015(4)
C6 0.023(5) 0.034(5) 0.031(5) 0.004(4) 0.000(4) 0.002(4)
C7 0.015(4) 0.033(5) 0.024(4) 0.002(4) -0.009(3) 0.006(4)

loop_
_atom_type_symbol
_atom_type_description
_atom_type_scat_dispersion_real
_atom_type_scat_dispersion_imag
_atom_type_scat_source
C C 0.0033 0.0016 'International Tables Vol C Tables 4.2.6.8 and 6.1.1.4'
H H 0.0000 0.0000 'International Tables Vol C Tables 4.2.6.8 and 6.1.1.4'
N N 0.0061 0.0033 'International Tables Vol C Tables 4.2.6.8 and 6.1.1.4'
O O 0.0106 0.0060 'International Tables Vol C Tables 4.2.6.8 and 6.1.1.4'
S S 0.1246 0.1234 'International Tables Vol C Tables 4.2.6.8 and 6.1.1.4'
Ni Ni 0.3393 1.1124 'International Tables Vol C Tables 4.2.6.8 and 6.1.1.4'

loop_
_geom_angle_atom_site_label_1
_geom_angle_atom_site_label_2
_geom_angle_atom_site_label_3
_geom_angle_site_symmetry_1
_geom_angle_site_symmetry_3
_geom_angle
_geom_angle_publ_flag
O3 Ni1 O3 . 3 180.0(3) ?
O3 Ni1 O1 . 3_655 91.5(3) y
O3 Ni1 O1 3 3_655 88.5(3) ?
O3 Ni1 O1 . 1_455 88.5(3) ?
O3 Ni1 O1 3 1_455 91.5(3) ?
O1 Ni1 O1 3_655 1_455 180.0(3) ?
O3 Ni1 N1 . 3 88.0(3) y
O3 Ni1 N1 3 3 92.0(3) ?
O1 Ni1 N1 3_655 3 91.7(3) y
O1 Ni1 N1 1_455 3 88.3(3) ?
O3 Ni1 N1 . . 92.0(3) ?
O3 Ni1 N1 3 . 88.0(3) ?
O1 Ni1 N1 3_655 . 88.3(3) ?
O1 Ni1 N1 1_455 . 91.7(3) ?
N1 Ni1 N1 3 . 180.0(6) ?
C3 S1 C6 . . 103.5(4) ?
C7 O1 Ni1 . 1_655 129.6(6) ?
Ni1 O3 O2 . 3_655 90.8(3) ?
Ni1 O3 O2 . 2_655 131.1(3) ?
O2 O3 O2 3_655 2_655 113.9(3) ?
Ni1 O3 H3 . . 101(6) ?
O2 O3 H3 3_655 . 13(6) ?
O2 O3 H3 2_655 . 101(6) ?
Ni1 O3 H6 . . 119(9) ?
O2 O3 H6 3_655 . 115(8) ?
O2 O3 H6 2_655 . 12(8) ?
H3 O3 H6 . . 102(10) ?
C5 N1 C1 . . 116.4(7) ?
C5 N1 Ni1 . . 123.0(6) ?
C1 N1 Ni1 . . 120.4(6) ?
N1 C1 C2 . . 123.5(8) ?
N1 C1 H1 . . 118.2 ?
C2 C1 H1 . . 118.2 ?
C3 C2 C1 . . 118.4(8) ?
C3 C2 H2 . . 120.8 ?
C1 C2 H2 . . 120.8 ?
C4 C3 C2 . . 118.0(8) ?
C4 C3 S1 . . 117.6(7) ?
C2 C3 S1 . . 124.4(7) ?
C3 C4 C5 . . 119.8(8) ?
C3 C4 H4 . . 120.1 ?
C5 C4 H4 . . 120.1 ?
N1 C5 C4 . . 123.6(8) ?
N1 C5 H5 . . 118.2 ?
C4 C5 H5 . . 118.2 ?
C7 C6 S1 . . 115.8(7) ?
C7 C6 H6A . . 108.3 ?
S1 C6 H6A . . 108.3 ?
C7 C6 H6B . . 108.3 ?
S1 C6 H6B . . 108.3 ?
H6A C6 H6B . . 107.4 ?
O2 C7 O1 . . 125.4(8) ?
O2 C7 C6 . . 118.7(8) ?
O1 C7 C6 . . 115.9(8) ?

loop_
_geom_bond_atom_site_label_1
_geom_bond_atom_site_label_2
_geom_bond_site_symmetry_2
_geom_bond_distance
_geom_bond_publ_flag
Ni1 O3 3 2.060(6) ?
Ni1 O1 3_655 2.081(6) y
Ni1 O3 . 2.060(6) y
Ni1 O1 1_455 2.081(6) ?
Ni1 N1 3 2.125(7) ?
Ni1 N1 . 2.125(7) y
S1 C3 . 1.749(8) ?
S1 C6 . 1.792(9) ?
O1 C7 . 1.260(10) ?
O1 Ni1 1_655 2.081(6) ?
O2 C7 . 1.258(11) ?
O3 O2 3_655 2.631(9) ?
O3 O2 2_655 2.792(8) ?
O3 H3 . 0.85(2) ?
O3 H6 . 0.85(2) ?
N1 C5 . 1.339(11) ?
N1 C1 . 1.346(11) ?
C1 C2 . 1.404(12) ?
C1 H1 . 0.9300 ?
C2 C3 . 1.386(12) ?
C2 H2 . 0.9300 ?
C3 C4 . 1.378(12) ?
C4 C5 . 1.382(12) ?
C4 H4 . 0.9300 ?
C5 H5 . 0.9300 ?
C6 C7 . 1.535(12) ?
C6 H6A . 0.9700 ?
C6 H6B . 0.9700 ?

loop_
_geom_hbond_atom_site_label_D
_geom_hbond_atom_site_label_H
_geom_hbond_atom_site_label_A
_geom_hbond_site_symmetry_A
_geom_hbond_distance_DH
_geom_hbond_distance_HA
_geom_hbond_distance_DA
_geom_hbond_angle_DHA
O3 H3 O2 3_655 0.85(2) 1.81(3) 2.631(9) 161(8)
O3 H6 O2 2_655 0.85(2) 1.97(4) 2.792(8) 163(12)

loop_
_geom_torsion_atom_site_label_1
_geom_torsion_atom_site_label_2
_geom_torsion_atom_site_label_3
_geom_torsion_atom_site_label_4
_geom_torsion_site_symmetry_1
_geom_torsion_site_symmetry_4
_geom_torsion
O3 Ni1 O3 O2 3 3_655 7E1(10)
O1 Ni1 O3 O2 3_655 3_655 6.2(3)
O1 Ni1 O3 O2 1_455 3_655 -173.8(3)
N1 Ni1 O3 O2 3 3_655 -85.5(3)
N1 Ni1 O3 O2 . 3_655 94.5(3)
O3 Ni1 O3 O2 3 2_655 -5E1(10)
O1 Ni1 O3 O2 3_655 2_655 -117.2(4)
O1 Ni1 O3 O2 1_455 2_655 62.8(4)
N1 Ni1 O3 O2 3 2_655 151.2(4)
N1 Ni1 O3 O2 . 2_655 -28.8(4)
O3 Ni1 N1 C5 . . 137.4(7)
O3 Ni1 N1 C5 3 . -42.6(7)
O1 Ni1 N1 C5 3_655 . -131.1(7)
O1 Ni1 N1 C5 1_455 . 48.9(7)
N1 Ni1 N1 C5 3 . -9E1(10)
O3 Ni1 N1 C1 . . -37.5(7)
O3 Ni1 N1 C1 3 . 142.5(7)
O1 Ni1 N1 C1 3_655 . 54.0(7)
O1 Ni1 N1 C1 1_455 . -126.0(7)
N1 Ni1 N1 C1 3 . 9E1(10)
C5 N1 C1 C2 . . -2.0(13)
Ni1 N1 C1 C2 . . 173.2(7)
N1 C1 C2 C3 . . -1.8(14)
C1 C2 C3 C4 . . 4.8(13)
C1 C2 C3 S1 . . -174.0(7)
C6 S1 C3 C4 . . 175.0(7)
C6 S1 C3 C2 . . -6.2(9)
C2 C3 C4 C5 . . -4.1(13)
S1 C3 C4 C5 . . 174.8(7)
C1 N1 C5 C4 . . 2.7(14)
Ni1 N1 C5 C4 . . -172.3(7)
C3 C4 C5 N1 . . 0.3(15)
C3 S1 C6 C7 . . -70.8(7)
Ni1 O1 C7 O2 1_655 . -4.3(12)
Ni1 O1 C7 C6 1_655 . 175.6(5)
S1 C6 C7 O2 . . -27.7(10)
S1 C6 C7 O1 . . 152.4(6)
